data_2244101
loop_
_publ_author_name
'Sathya, Udhayasuriyan'
'Nirmalram, Jeyaraman Selvaraj'
'Gomathi, Sundaramoorthy'
'Dhivya, Durairaj'
'Jegan Jennifer, Samson'
'Abdul Razak, Ibrahim'

_publ_section_title
;
 A study of the crystal structures, supramolecular patterns and Hirshfeld
 surfaces of bromide salts of hypoxanthine and xanthine
;
_journal_coeditor_code JQ2017
_journal_issue 6
_journal_name_full 'Acta Crystallographica Section E'
_journal_page_first
;
;
_journal_paper_doi 10.1107/S2056989022005278
_journal_volume 78
_journal_year 2022
_chemical_formula_iupac 'C5 H5 N4 O2 +, Br -, H2 O'
_chemical_formula_moiety 'C5 H5 N4 O2 +, Br -, H2 O'
_chemical_formula_sum 'C5 H7 Br N4 O3'
_chemical_formula_weight 251.06
_chemical_name_common
;
Xanthinium bromide monohydrate
;
_chemical_name_systematic
;
2,6-Dioxo-2,3,6,9-tetrahydro-1<i>H</i>-purin-7-ium bromide monohydrate
;
_space_group_crystal_system monoclinic
_space_group_IT_number 14
_space_group_name_Hall '-P 2ybc'
_space_group_name_H-M_alt 'P 1 21/c 1'
_atom_sites_solution_hydrogens difmap
_atom_sites_solution_primary direct
_atom_sites_solution_secondary difmap
_audit_creation_method SHELXL-2018/3
_cell_angle_alpha 90
_cell_angle_beta 103.003(3)
_cell_angle_gamma 90
_cell_formula_units_Z 4
_cell_length_a 4.9225(2)
_cell_length_b 22.7572(17)
_cell_length_c 7.5601(5)
_cell_measurement_reflns_used 1418
_cell_measurement_temperature 303(2)
_cell_measurement_theta_max 29.6
_cell_measurement_theta_min 2.9
_cell_volume 825.18(9)
_computing_cell_refinement
;
SAINT (Bruker, 2016)
;
_computing_data_collection
;
APEX2 (Bruker, 2016)
;
_computing_data_reduction
;
SAINT (Bruker, 2016)
;
_computing_molecular_graphics
;
PLATON (Spek, 2020), Mercury (Macrae <i>et al.</i>, 2020)
and <i>POVRay</i> (Cason, 2004)
;
_computing_publication_material
;
PLATON (Spek, 2020) and publCIF (Westrip,2010)
;
_computing_structure_refinement
;
<i>SHELXL2018/3</i> (Sheldrick, 2015<i>b</i>)
;
_computing_structure_solution
;
<i>SHELXT2014/5</i> (Sheldrick, 2015<i>a</i>)
;
_diffrn_ambient_temperature 303(2)
_diffrn_measured_fraction_theta_full 0.965
_diffrn_measured_fraction_theta_max 0.796
_diffrn_measurement_device_type 'Bruker APEXII CCD'
_diffrn_measurement_method '\f and \w scans'
_diffrn_radiation_type MoK\a
_diffrn_radiation_wavelength 0.71073
_diffrn_reflns_av_R_equivalents 0.0449
_diffrn_reflns_av_unetI/netI 0.0462
_diffrn_reflns_limit_h_max 6
_diffrn_reflns_limit_h_min -6
_diffrn_reflns_limit_k_max 30
_diffrn_reflns_limit_k_min -30
_diffrn_reflns_limit_l_max 9
_diffrn_reflns_limit_l_min -9
_diffrn_reflns_number 5810
_diffrn_reflns_theta_full 25.000
_diffrn_reflns_theta_max 29.649
_diffrn_reflns_theta_min 2.907
_exptl_absorpt_coefficient_mu 4.963
_exptl_absorpt_correction_T_max 0.561
_exptl_absorpt_correction_T_min 0.316
_exptl_absorpt_correction_type multi-scan
_exptl_absorpt_process_details
;
(SADABS; Bruker, 2016)
;
_exptl_crystal_colour colourless
_exptl_crystal_density_diffrn 2.021
_exptl_crystal_description plate
_exptl_crystal_F_000 496
_exptl_crystal_size_max 0.548
_exptl_crystal_size_mid 0.367
_exptl_crystal_size_min 0.308
_refine_diff_density_max 0.424
_refine_diff_density_min -0.620
_refine_ls_extinction_method none
_refine_ls_goodness_of_fit_ref 1.100
_refine_ls_hydrogen_treatment refxyz
_refine_ls_matrix_type full
_refine_ls_number_parameters 139
_refine_ls_number_reflns 1855
_refine_ls_number_restraints 9
_refine_ls_restrained_S_all 1.097
_refine_ls_R_factor_all 0.0621
_refine_ls_R_factor_gt 0.0360
_refine_ls_shift/su_max 0.000
_refine_ls_shift/su_mean 0.000
_refine_ls_structure_factor_coef Fsqd
_refine_ls_weighting_details 'w=1/[\s^2^(Fo^2^)+(0.0151P)^2^+1.7175P] where P=(Fo^2^+2Fc^2^)/3'
_refine_ls_weighting_scheme calc
_refine_ls_wR_factor_gt 0.0687
_refine_ls_wR_factor_ref 0.0802
_reflns_number_gt 1418
_reflns_number_total 1855
_reflns_threshold_expression 'I > 2\s(I)'
_cod_data_source_file jq2017sup1.cif
_cod_data_source_block II
_cod_original_sg_symbol_H-M 'P 21/c'
_cod_database_code 2244101
_shelx_space_group_comment
;
The symmetry employed for this shelxl refinement is uniquely defined
by the following loop, which should always be used as a source of
symmetry information in preference to the above space-group names.
They are only intended as comments.
;
_shelx_estimated_absorpt_t_min 0.172
_shelx_estimated_absorpt_t_max 0.310

loop_
_space_group_symop_operation_xyz
'x, y, z'
'-x, y+1/2, -z+1/2'
'-x, -y, -z'
'x, -y-1/2, z-1/2'

loop_
_atom_site_type_symbol
_atom_site_label
_atom_site_fract_x
_atom_site_fract_y
_atom_site_fract_z
_atom_site_U_iso_or_equiv
_atom_site_adp_type
_atom_site_calc_flag
_atom_site_occupancy
_atom_site_disorder_assembly
_atom_site_disorder_group
Br Br1 -0.16454(8) 0.20412(2) 0.47569(6) 0.03200(14) Uani d 1 . .
O O6 0.8033(5) 0.47823(12) 0.6033(4) 0.0318(6) Uani d 1 . .
C C6 0.6301(7) 0.44615(16) 0.6465(5) 0.0241(8) Uani d 1 . .
N N1 0.5267(7) 0.45642(14) 0.7988(4) 0.0273(7) Uani d 1 . .
H H1 0.578(8) 0.4867(13) 0.855(5) 0.033 Uiso d 1 . .
C C2 0.3313(8) 0.42399(16) 0.8628(5) 0.0254(8) Uani d 1 . .
O O2 0.2541(6) 0.43894(13) 0.9992(4) 0.0380(7) Uani d 1 . .
N N3 0.2278(6) 0.37489(13) 0.7647(4) 0.0251(7) Uani d 1 . .
H H3 0.126(7) 0.3545(16) 0.812(5) 0.030 Uiso d 1 . .
C C4 0.3212(7) 0.36166(15) 0.6147(5) 0.0238(8) Uani d 1 . .
C C5 0.5108(7) 0.39456(16) 0.5538(5) 0.0237(8) Uani d 1 . .
N N7 0.5509(7) 0.36852(14) 0.3972(4) 0.0273(7) Uani d 1 . .
H H7 0.651(8) 0.3804(18) 0.332(5) 0.033 Uiso d 1 . .
C C8 0.3919(8) 0.32168(18) 0.3652(6) 0.0304(9) Uani d 1 . .
H H8 0.384(9) 0.2947(18) 0.265(6) 0.036 Uiso d 1 . .
N N9 0.2477(7) 0.31597(14) 0.4956(5) 0.0279(7) Uani d 1 . .
H H9 0.148(7) 0.2876(14) 0.503(6) 0.033 Uiso d 1 . .
O O1W 0.8947(7) 0.42353(14) 0.2374(4) 0.0434(8) Uani d 1 . .
H H1WA 0.983(9) 0.4523(16) 0.298(6) 0.065 Uiso d 1 . .
H H1WB 0.980(9) 0.415(2) 0.154(5) 0.065 Uiso d 1 . .

loop_
_atom_site_aniso_label
_atom_site_aniso_U_11
_atom_site_aniso_U_22
_atom_site_aniso_U_33
_atom_site_aniso_U_12
_atom_site_aniso_U_13
_atom_site_aniso_U_23
Br1 0.0307(2) 0.0253(2) 0.0413(2) -0.00152(17) 0.01087(16) -0.00286(18)
O6 0.0317(15) 0.0309(15) 0.0360(16) -0.0110(12) 0.0147(13) -0.0028(12)
C6 0.0231(18) 0.0217(18) 0.028(2) -0.0001(14) 0.0057(16) 0.0046(15)
N1 0.0294(17) 0.0253(17) 0.0292(19) -0.0097(14) 0.0111(15) -0.0046(14)
C2 0.0255(19) 0.0224(19) 0.029(2) -0.0030(15) 0.0079(17) 0.0042(16)
O2 0.0431(17) 0.0432(18) 0.0338(17) -0.0118(14) 0.0216(14) -0.0079(14)
N3 0.0246(16) 0.0232(16) 0.0305(18) -0.0041(12) 0.0128(14) 0.0050(13)
C4 0.0236(18) 0.0193(17) 0.027(2) 0.0011(14) 0.0028(15) 0.0039(15)
C5 0.0231(18) 0.0246(18) 0.0232(19) -0.0018(14) 0.0050(15) -0.0008(15)
N7 0.0291(17) 0.0286(17) 0.0265(18) -0.0023(14) 0.0109(14) 0.0005(14)
C8 0.035(2) 0.028(2) 0.028(2) -0.0013(17) 0.0051(18) -0.0048(17)
N9 0.0299(17) 0.0186(15) 0.0346(19) -0.0040(13) 0.0061(15) 0.0000(14)
O1W 0.0484(19) 0.0449(19) 0.046(2) -0.0199(15) 0.0290(16) -0.0172(15)

loop_
_atom_type_symbol
_atom_type_description
_atom_type_scat_dispersion_real
_atom_type_scat_dispersion_imag
_atom_type_scat_source
C C 0.0033 0.0016 'International Tables Vol C Tables 4.2.6.8 and 6.1.1.4'
H H 0.0000 0.0000 'International Tables Vol C Tables 4.2.6.8 and 6.1.1.4'
N N 0.0061 0.0033 'International Tables Vol C Tables 4.2.6.8 and 6.1.1.4'
O O 0.0106 0.0060 'International Tables Vol C Tables 4.2.6.8 and 6.1.1.4'
Br Br -0.2901 2.4595 'International Tables Vol C Tables 4.2.6.8 and 6.1.1.4'

loop_
_geom_angle_atom_site_label_1
_geom_angle_atom_site_label_2
_geom_angle_atom_site_label_3
_geom_angle_site_symmetry_1
_geom_angle_site_symmetry_3
_geom_angle
_geom_angle_publ_flag
O6 C6 N1 . . 122.2(3) ?
O6 C6 C5 . . 126.6(4) ?
N1 C6 C5 . . 111.2(3) ?
C6 N1 C2 . . 128.1(3) ?
C6 N1 H1 . . 116(3) ?
C2 N1 H1 . . 115(3) ?
O2 C2 N3 . . 122.2(3) ?
O2 C2 N1 . . 121.2(3) ?
N3 C2 N1 . . 116.6(3) ?
C4 N3 C2 . . 118.7(3) ?
C4 N3 H3 . . 126(3) ?
C2 N3 H3 . . 115(3) ?
N3 C4 C5 . . 123.6(3) ?
N3 C4 N9 . . 129.2(3) ?
C5 C4 N9 . . 107.2(3) ?
C4 C5 N7 . . 107.3(3) ?
C4 C5 C6 . . 121.8(3) ?
N7 C5 C6 . . 130.9(3) ?
C8 N7 C5 . . 108.2(3) ?
C8 N7 H7 . . 125(3) ?
C5 N7 H7 . . 127(3) ?
N7 C8 N9 . . 109.6(4) ?
N7 C8 H8 . . 125(3) ?
N9 C8 H8 . . 125(3) ?
C8 N9 C4 . . 107.7(3) ?
C8 N9 H9 . . 123(3) ?
C4 N9 H9 . . 129(3) ?
H1WA O1W H1WB . . 107(2) ?

loop_
_geom_bond_atom_site_label_1
_geom_bond_atom_site_label_2
_geom_bond_site_symmetry_2
_geom_bond_distance
_geom_bond_publ_flag
O6 C6 . 1.221(4) ?
C6 N1 . 1.380(5) ?
C6 C5 . 1.425(5) ?
N1 C2 . 1.383(5) ?
N1 H1 . 0.82(2) ?
C2 O2 . 1.224(5) ?
C2 N3 . 1.374(5) ?
N3 C4 . 1.350(5) ?
N3 H3 . 0.82(2) ?
C4 C5 . 1.355(5) ?
C4 N9 . 1.370(5) ?
C5 N7 . 1.378(5) ?
N7 C8 . 1.312(5) ?
N7 H7 . 0.82(2) ?
C8 N9 . 1.344(5) ?
C8 H8 . 0.97(4) ?
N9 H9 . 0.82(2) ?
O1W H1WA . 0.857(10) ?
O1W H1WB . 0.860(10) ?

loop_
_geom_hbond_atom_site_label_D
_geom_hbond_atom_site_label_H
_geom_hbond_atom_site_label_A
_geom_hbond_site_symmetry_A
_geom_hbond_distance_DH
_geom_hbond_distance_HA
_geom_hbond_distance_DA
_geom_hbond_angle_DHA
_geom_hbond_publ_flag
N1 H1 O2 3_667 0.82(2) 2.09(2) 2.903(4) 175(4) yes
N3 H3 Br1 4_566 0.82(2) 2.48(2) 3.301(3) 176(4) yes
N7 H7 O1W . 0.82(2) 1.81(2) 2.609(4) 163(4) yes
N9 H9 Br1 . 0.82(2) 2.43(2) 3.237(3) 172(4) yes
O1W H1WA O6 3_766 0.857(10) 1.954(14) 2.802(4) 171(5) yes
O1W H1WB Br1 4_665 0.860(10) 3.03(4) 3.490(3) 115(3) yes
O1W H1WB O2 1_654 0.860(10) 2.05(3) 2.816(4) 149(4) yes

loop_
_geom_torsion_atom_site_label_1
_geom_torsion_atom_site_label_2
_geom_torsion_atom_site_label_3
_geom_torsion_atom_site_label_4
_geom_torsion_site_symmetry_1
_geom_torsion_site_symmetry_2
_geom_torsion_site_symmetry_3
_geom_torsion_site_symmetry_4
_geom_torsion
_geom_torsion_publ_flag
O6 C6 N1 C2 . . . . 179.8(4) ?
C5 C6 N1 C2 . . . . -0.7(5) ?
C6 N1 C2 O2 . . . . -178.6(4) ?
C6 N1 C2 N3 . . . . 0.8(6) ?
O2 C2 N3 C4 . . . . 179.3(4) ?
N1 C2 N3 C4 . . . . -0.1(5) ?
C2 N3 C4 C5 . . . . -0.6(5) ?
C2 N3 C4 N9 . . . . -179.3(4) ?
N3 C4 C5 N7 . . . . -178.8(3) ?
N9 C4 C5 N7 . . . . 0.1(4) ?
N3 C4 C5 C6 . . . . 0.8(6) ?
N9 C4 C5 C6 . . . . 179.6(3) ?
O6 C6 C5 C4 . . . . 179.3(4) ?
N1 C6 C5 C4 . . . . -0.1(5) ?
O6 C6 C5 N7 . . . . -1.2(7) ?
N1 C6 C5 N7 . . . . 179.3(4) ?
C4 C5 N7 C8 . . . . -0.1(4) ?
C6 C5 N7 C8 . . . . -179.6(4) ?
C5 N7 C8 N9 . . . . 0.1(5) ?
N7 C8 N9 C4 . . . . 0.0(4) ?
N3 C4 N9 C8 . . . . 178.7(4) ?
C5 C4 N9 C8 . . . . -0.1(4) ?

_cod_database_fobs_code 2244101
